data_4079669
loop_
_publ_author_name
'Tagne Kuate, Alain C.'
'Mohapatra, Swagat K.'
'Daniliuc, Constantin G.'
'Jones, Peter G.'
'Tamm, Matthias'

_publ_section_title
;
 Mono- and Dilithiation of [(\h7-C7H7)Ti(\h5-C5Me5)]
 (Pentamethyltroticene) for the Synthesis of Troticenyl Monophosphanes and
 [2]Troticenophanes with C--P and C--Si Bridges
;
_journal_issue 24
_journal_name_full Organometallics
_journal_page_first 8544
_journal_paper_doi 10.1021/om300927r
_journal_volume 31
_journal_year 2012
_chemical_formula_sum 'C19 H26 Si Ti'
_chemical_formula_weight 330.39
_chemical_name_systematic
; 
 ? 
;
_space_group_IT_number 14
_symmetry_cell_setting monoclinic
_symmetry_space_group_name_Hall '-P 2ybc'
_symmetry_space_group_name_H-M 'P 1 21/c 1'
_atom_sites_solution_hydrogens geom
_atom_sites_solution_primary direct
_atom_sites_solution_secondary difmap
_audit_creation_method SHELXL-97
_cell_angle_alpha 90.00
_cell_angle_beta 98.416(2)
_cell_angle_gamma 90.00
_cell_formula_units_Z 4
_cell_length_a 14.2913(2)
_cell_length_b 11.3559(2)
_cell_length_c 10.8545(2)
_cell_measurement_reflns_used 39383
_cell_measurement_temperature 100(2)
_cell_measurement_theta_max 75.7390
_cell_measurement_theta_min 3.8894
_cell_volume 1742.61(5)
_computing_cell_refinement
; 
 ? 
;
_computing_data_collection
; 
 ? 
;
_computing_data_reduction
; 
 ? 
;
_computing_molecular_graphics 'Bruker XP'
_computing_publication_material SHELXL-97
_computing_structure_refinement 'SHELXL-97 (Sheldrick, 1997)'
_computing_structure_solution 'SHELXS-97 (Sheldrick, 1990)'
_diffrn_ambient_temperature 100(2)
_diffrn_detector_area_resol_mean 10.3543
_diffrn_measured_fraction_theta_full 0.999
_diffrn_measured_fraction_theta_max 0.996
_diffrn_measurement_device_type 'Oxford Diffraction Xcalibur, Atlas, Nova'
_diffrn_measurement_method '\w scans'
_diffrn_radiation_monochromator mirror
_diffrn_radiation_source 'Nova (Cu) X-ray Source'
_diffrn_radiation_type 'Cu K\a'
_diffrn_radiation_wavelength 1.54184
_diffrn_reflns_av_R_equivalents 0.0344
_diffrn_reflns_av_sigmaI/netI 0.0103
_diffrn_reflns_limit_h_max 16
_diffrn_reflns_limit_h_min -17
_diffrn_reflns_limit_k_max 14
_diffrn_reflns_limit_k_min -14
_diffrn_reflns_limit_l_max 13
_diffrn_reflns_limit_l_min -13
_diffrn_reflns_number 52796
_diffrn_reflns_theta_full 75.00
_diffrn_reflns_theta_max 75.93
_diffrn_reflns_theta_min 5.00
_exptl_absorpt_coefficient_mu 4.727
_exptl_absorpt_correction_T_max 1.00000
_exptl_absorpt_correction_T_min 0.18089
_exptl_absorpt_correction_type multi-scan
_exptl_absorpt_process_details
; 
 ? 
;
_exptl_crystal_colour blue
_exptl_crystal_density_diffrn 1.259
_exptl_crystal_density_method 'not measured'
_exptl_crystal_description prism
_exptl_crystal_F_000 704
_exptl_crystal_size_max 0.10
_exptl_crystal_size_mid 0.05
_exptl_crystal_size_min 0.05
_refine_diff_density_max 0.248
_refine_diff_density_min -0.321
_refine_diff_density_rms 0.051
_refine_ls_extinction_method none
_refine_ls_goodness_of_fit_ref 1.044
_refine_ls_hydrogen_treatment mixed
_refine_ls_matrix_type full
_refine_ls_number_parameters 220
_refine_ls_number_reflns 3619
_refine_ls_number_restraints 0
_refine_ls_restrained_S_all 1.044
_refine_ls_R_factor_all 0.0263
_refine_ls_R_factor_gt 0.0259
_refine_ls_shift/su_max 0.001
_refine_ls_shift/su_mean 0.000
_refine_ls_structure_factor_coef Fsqd
_refine_ls_weighting_details 'calc w=1/[\s^2^(Fo^2^)+(0.0454P)^2^+0.5381P] where P=(Fo^2^+2Fc^2^)/3'
_refine_ls_weighting_scheme calc
_refine_ls_wR_factor_gt 0.0735
_refine_ls_wR_factor_ref 0.0739
_reflns_number_gt 3554
_reflns_number_total 3619
_reflns_threshold_expression >2sigma(I)
_cod_data_source_file om300927r_si_001.cif
_cod_data_source_block atag46
_cod_original_cell_volume 1742.63(5)
_cod_original_sg_symbol_H-M 'P 21/c'
_cod_database_code 4079669

loop_
_symmetry_equiv_pos_as_xyz
'x, y, z'
'-x, y+1/2, -z+1/2'
'-x, -y, -z'
'x, -y-1/2, z-1/2'

loop_
_atom_site_label
_atom_site_type_symbol
_atom_site_fract_x
_atom_site_fract_y
_atom_site_fract_z
_atom_site_U_iso_or_equiv
_atom_site_adp_type
_atom_site_occupancy
_atom_site_symmetry_multiplicity
_atom_site_calc_flag
_atom_site_refinement_flags
Ti Ti 0.738967(14) 0.425282(17) 0.223914(18) 0.01955(8) Uani 1 1 d .
Si Si 0.76727(2) 0.56275(3) -0.04760(3) 0.02348(10) Uani 1 1 d .
C1 C 0.75689(9) 0.41628(10) 0.02903(11) 0.0220(2) Uani 1 1 d .
C2 C 0.84226(9) 0.37528(11) 0.10293(12) 0.0252(2) Uani 1 1 d .
H2 H 0.8979(12) 0.4168(13) 0.0895(16) 0.029(4) Uiso 1 1 d .
C3 C 0.85439(10) 0.29828(11) 0.20790(12) 0.0291(3) Uani 1 1 d .
H3 H 0.9184(12) 0.2971(15) 0.2519(15) 0.034(4) Uiso 1 1 d .
C4 C 0.78422(11) 0.24060(11) 0.26588(12) 0.0305(3) Uani 1 1 d .
H4 H 0.8060(13) 0.2020(17) 0.3451(18) 0.046(5) Uiso 1 1 d .
C5 C 0.68470(10) 0.24184(11) 0.23097(12) 0.0301(3) Uani 1 1 d .
H5 H 0.6507(12) 0.2063(15) 0.2905(16) 0.036(4) Uiso 1 1 d .
C6 C 0.63065(9) 0.30163(11) 0.12956(12) 0.0278(3) Uani 1 1 d .
H6 H 0.5637(12) 0.2975(15) 0.1284(15) 0.034(4) Uiso 1 1 d .
C7 C 0.66255(9) 0.37869(11) 0.04044(11) 0.0241(2) Uani 1 1 d .
H7 H 0.6111(12) 0.4238(13) -0.0123(16) 0.029(4) Uiso 1 1 d .
C8 C 0.75265(8) 0.62942(10) 0.20383(12) 0.0227(2) Uani 1 1 d .
C9 C 0.82319(9) 0.59079(11) 0.30223(13) 0.0262(3) Uani 1 1 d .
C10 C 0.77694(9) 0.54239(11) 0.39808(12) 0.0276(3) Uani 1 1 d .
C11 C 0.67795(9) 0.55100(11) 0.35983(12) 0.0260(3) Uani 1 1 d .
C12 C 0.66274(8) 0.60445(11) 0.23996(11) 0.0229(2) Uani 1 1 d .
C13 C 0.76893(10) 0.67949(11) 0.07966(12) 0.0305(3) Uani 1 1 d .
H13A H 0.8308 0.7202 0.0902 0.037 Uiso 1 1 calc R
H13B H 0.7194 0.7388 0.0526 0.037 Uiso 1 1 calc R
C14 C 0.92869(10) 0.60078(14) 0.30637(17) 0.0407(4) Uani 1 1 d .
H14A H 0.9431 0.6203 0.2232 0.061 Uiso 1 1 calc R
H14B H 0.9586 0.5257 0.3336 0.061 Uiso 1 1 calc R
H14C H 0.9531 0.6630 0.3650 0.061 Uiso 1 1 calc R
C15 C 0.82477(13) 0.49262(14) 0.51978(14) 0.0439(4) Uani 1 1 d .
H15A H 0.8841 0.4545 0.5071 0.066 Uiso 1 1 calc R
H15B H 0.7831 0.4346 0.5508 0.066 Uiso 1 1 calc R
H15C H 0.8382 0.5564 0.5807 0.066 Uiso 1 1 calc R
C16 C 0.60185(11) 0.51475(14) 0.43456(14) 0.0398(3) Uani 1 1 d .
H16A H 0.5881 0.5803 0.4879 0.060 Uiso 1 1 calc R
H16B H 0.6235 0.4466 0.4865 0.060 Uiso 1 1 calc R
H16C H 0.5444 0.4938 0.3780 0.060 Uiso 1 1 calc R
C17 C 0.56806(9) 0.63443(12) 0.16664(14) 0.0317(3) Uani 1 1 d .
H17A H 0.5474 0.7115 0.1930 0.048 Uiso 1 1 calc R
H17B H 0.5217 0.5744 0.1814 0.048 Uiso 1 1 calc R
H17C H 0.5734 0.6369 0.0777 0.048 Uiso 1 1 calc R
C18 C 0.66623(11) 0.58695(12) -0.17559(14) 0.0337(3) Uani 1 1 d .
H18A H 0.6641 0.5227 -0.2362 0.051 Uiso 1 1 calc R
H18B H 0.6748 0.6620 -0.2170 0.051 Uiso 1 1 calc R
H18C H 0.6068 0.5888 -0.1406 0.051 Uiso 1 1 calc R
C19 C 0.87977(11) 0.57197(12) -0.11663(15) 0.0346(3) Uani 1 1 d .
H19A H 0.9338 0.5735 -0.0497 0.052 Uiso 1 1 calc R
H19B H 0.8795 0.6440 -0.1664 0.052 Uiso 1 1 calc R
H19C H 0.8848 0.5033 -0.1699 0.052 Uiso 1 1 calc R

loop_
_atom_site_aniso_label
_atom_site_aniso_U_11
_atom_site_aniso_U_22
_atom_site_aniso_U_33
_atom_site_aniso_U_23
_atom_site_aniso_U_13
_atom_site_aniso_U_12
Ti 0.02162(13) 0.01742(13) 0.02039(12) -0.00108(7) 0.00567(8) 0.00053(7)
Si 0.02562(18) 0.02082(17) 0.02519(17) 0.00326(11) 0.00775(13) -0.00061(11)
C1 0.0280(6) 0.0192(5) 0.0204(5) -0.0001(4) 0.0084(5) 0.0006(4)
C2 0.0257(6) 0.0236(6) 0.0282(6) 0.0006(5) 0.0108(5) 0.0037(5)
C3 0.0312(7) 0.0258(6) 0.0312(6) 0.0019(5) 0.0072(5) 0.0104(5)
C4 0.0457(8) 0.0204(6) 0.0265(6) 0.0045(5) 0.0092(5) 0.0060(5)
C5 0.0434(7) 0.0208(6) 0.0286(6) 0.0013(5) 0.0136(5) -0.0056(5)
C6 0.0301(6) 0.0249(6) 0.0294(6) -0.0028(5) 0.0081(5) -0.0081(5)
C7 0.0274(6) 0.0223(6) 0.0226(5) -0.0019(4) 0.0036(5) -0.0037(5)
C8 0.0224(5) 0.0171(5) 0.0290(6) -0.0035(4) 0.0055(4) -0.0008(4)
C9 0.0214(6) 0.0216(6) 0.0350(7) -0.0068(5) 0.0019(5) -0.0002(4)
C10 0.0329(7) 0.0241(6) 0.0246(6) -0.0058(5) 0.0000(5) 0.0028(5)
C11 0.0292(6) 0.0246(6) 0.0258(6) -0.0063(5) 0.0093(5) 0.0006(5)
C12 0.0207(6) 0.0197(5) 0.0286(6) -0.0051(5) 0.0043(5) 0.0014(4)
C13 0.0382(7) 0.0204(6) 0.0348(7) 0.0002(5) 0.0123(5) -0.0036(5)
C14 0.0207(6) 0.0352(7) 0.0646(10) -0.0098(7) 0.0011(6) -0.0001(6)
C15 0.0600(10) 0.0378(8) 0.0296(7) -0.0034(6) -0.0085(6) 0.0096(7)
C16 0.0451(8) 0.0409(8) 0.0386(7) -0.0050(6) 0.0232(6) -0.0037(6)
C17 0.0215(6) 0.0309(7) 0.0414(7) -0.0061(6) -0.0004(5) 0.0029(5)
C18 0.0364(7) 0.0281(7) 0.0355(7) 0.0091(5) 0.0012(6) -0.0006(5)
C19 0.0354(7) 0.0339(7) 0.0380(7) 0.0058(5) 0.0166(6) -0.0021(5)

loop_
_atom_type_symbol
_atom_type_description
_atom_type_scat_dispersion_real
_atom_type_scat_dispersion_imag
_atom_type_scat_source
C C 0.0181 0.0091 'International Tables Vol C Tables 4.2.6.8 and 6.1.1.4'
H H 0.0000 0.0000 'International Tables Vol C Tables 4.2.6.8 and 6.1.1.4'
Si Si 0.2541 0.3302 'International Tables Vol C Tables 4.2.6.8 and 6.1.1.4'
Ti Ti 0.2191 1.8069 'International Tables Vol C Tables 4.2.6.8 and 6.1.1.4'

loop_
_geom_angle_atom_site_label_1
_geom_angle_atom_site_label_2
_geom_angle_atom_site_label_3
_geom_angle
C1 Ti C2 38.46(5)
C1 Ti C7 38.46(5)
C2 Ti C7 71.48(5)
C1 Ti C3 72.40(5)
C2 Ti C3 37.77(5)
C7 Ti C3 92.82(5)
C1 Ti C4 94.76(5)
C2 Ti C4 71.13(5)
C7 Ti C4 92.86(5)
C3 Ti C4 37.30(5)
C1 Ti C6 72.24(5)
C2 Ti C6 92.57(5)
C7 Ti C6 37.71(4)
C3 Ti C6 91.65(5)
C4 Ti C6 70.17(5)
C1 Ti C5 94.63(5)
C2 Ti C5 92.68(5)
C7 Ti C5 71.09(5)
C3 Ti C5 70.20(5)
C4 Ti C5 37.14(5)
C6 Ti C5 37.22(5)
C1 Ti C10 141.05(5)
C2 Ti C10 122.81(5)
C7 Ti C10 155.34(5)
C3 Ti C10 110.51(5)
C4 Ti C10 110.43(5)
C6 Ti C10 143.52(5)
C5 Ti C10 123.46(5)
C1 Ti C11 139.46(5)
C2 Ti C11 153.22(5)
C7 Ti C11 122.98(5)
C3 Ti C11 143.68(5)
C4 Ti C11 125.26(5)
C6 Ti C11 112.41(5)
C5 Ti C11 112.92(5)
C10 Ti C11 35.73(5)
C1 Ti C9 105.42(5)
C2 Ti C9 94.05(5)
C7 Ti C9 133.63(5)
C3 Ti C9 101.73(5)
C4 Ti C9 124.65(5)
C6 Ti C9 165.11(5)
C5 Ti C9 155.17(5)
C10 Ti C9 35.74(5)
C11 Ti C9 59.42(5)
C1 Ti C12 103.74(4)
C2 Ti C12 129.49(5)
C7 Ti C12 95.89(4)
C3 Ti C12 159.51(5)
C4 Ti C12 159.31(5)
C6 Ti C12 106.53(5)
C5 Ti C12 130.24(5)
C10 Ti C12 59.45(4)
C11 Ti C12 35.73(4)
C9 Ti C12 59.24(4)
C1 Ti C8 86.13(4)
C2 Ti C8 97.37(4)
C7 Ti C8 101.06(4)
C3 Ti C8 124.34(5)
C4 Ti C8 158.21(5)
C6 Ti C8 130.12(5)
C5 Ti C8 164.58(5)
C10 Ti C8 59.53(4)
C11 Ti C8 59.49(4)
C9 Ti C8 35.61(4)
C12 Ti C8 35.59(4)
C18 Si C19 107.99(7)
C18 Si C1 110.91(6)
C19 Si C1 110.81(6)
C18 Si C13 111.16(7)
C19 Si C13 109.24(6)
C1 Si C13 106.73(5)
C2 C1 C7 125.93(11)
C2 C1 Si 114.80(9)
C7 C1 Si 115.97(9)
C2 C1 Ti 71.50(7)
C7 C1 Ti 71.57(7)
Si C1 Ti 114.76(6)
C3 C2 C1 129.70(12)
C3 C2 Ti 72.16(7)
C1 C2 Ti 70.04(7)
C4 C3 C2 128.74(12)
C4 C3 Ti 71.55(7)
C2 C3 Ti 70.07(7)
C5 C4 C3 128.55(12)
C5 C4 Ti 71.66(7)
C3 C4 Ti 71.15(7)
C4 C5 C6 128.46(12)
C4 C5 Ti 71.20(7)
C6 C5 Ti 71.29(7)
C5 C6 C7 128.78(12)
C5 C6 Ti 71.49(7)
C7 C6 Ti 69.85(7)
C6 C7 C1 129.58(11)
C6 C7 Ti 72.44(7)
C1 C7 Ti 69.97(7)
C12 C8 C9 107.43(11)
C12 C8 C13 125.62(11)
C9 C8 C13 126.81(11)
C12 C8 Ti 71.72(7)
C9 C8 Ti 71.64(7)
C13 C8 Ti 118.80(8)
C10 C9 C8 108.27(11)
C10 C9 C14 125.29(13)
C8 C9 C14 126.43(13)
C10 C9 Ti 71.57(7)
C8 C9 Ti 72.75(7)
C14 C9 Ti 122.30(9)
C11 C10 C9 108.04(11)
C11 C10 C15 126.01(13)
C9 C10 C15 125.94(13)
C11 C10 Ti 72.27(7)
C9 C10 Ti 72.69(7)
C15 C10 Ti 121.60(9)
C10 C11 C12 108.02(11)
C10 C11 C16 126.26(13)
C12 C11 C16 125.68(12)
C10 C11 Ti 72.01(7)
C12 C11 Ti 72.64(7)
C16 C11 Ti 122.96(9)
C11 C12 C8 108.25(11)
C11 C12 C17 125.81(12)
C8 C12 C17 125.89(12)
C11 C12 Ti 71.64(7)
C8 C12 Ti 72.70(7)
C17 C12 Ti 123.57(8)
C8 C13 Si 113.33(8)

loop_
_geom_bond_atom_site_label_1
_geom_bond_atom_site_label_2
_geom_bond_distance
Ti C1 2.1701(12)
Ti C2 2.1894(12)
Ti C7 2.1913(12)
Ti C3 2.2170(12)
Ti C4 2.2222(13)
Ti C6 2.2255(13)
Ti C5 2.2281(13)
Ti C10 2.3101(12)
Ti C11 2.3134(12)
Ti C9 2.3247(12)
Ti C12 2.3264(12)
Ti C8 2.3393(12)
Si C18 1.8718(14)
Si C19 1.8735(15)
Si C1 1.8753(12)
Si C13 1.9123(14)
C1 C2 1.4360(17)
C1 C7 1.4366(17)
C2 C3 1.4266(18)
C3 C4 1.420(2)
C4 C5 1.417(2)
C5 C6 1.4214(19)
C6 C7 1.4278(17)
C8 C12 1.4258(17)
C8 C9 1.4262(18)
C8 C13 1.5119(18)
C9 C10 1.4222(19)
C9 C14 1.5061(18)
C10 C11 1.4182(18)
C10 C15 1.5059(19)
C11 C12 1.4233(18)
C11 C16 1.5061(18)
C12 C17 1.5050(16)

loop_
_geom_torsion_atom_site_label_1
_geom_torsion_atom_site_label_2
_geom_torsion_atom_site_label_3
_geom_torsion_atom_site_label_4
_geom_torsion
C18 Si C1 C2 163.37(9)
C19 Si C1 C2 43.44(11)
C13 Si C1 C2 -75.40(10)
C18 Si C1 C7 -35.88(11)
C19 Si C1 C7 -155.81(9)
C13 Si C1 C7 85.35(10)
C18 Si C1 Ti -116.52(7)
C19 Si C1 Ti 123.55(7)
C13 Si C1 Ti 4.70(8)
C7 Ti C1 C2 -139.80(10)
C3 Ti C1 C2 -20.95(7)
C4 Ti C1 C2 -51.20(8)
C6 Ti C1 C2 -118.62(8)
C5 Ti C1 C2 -88.48(8)
C10 Ti C1 C2 80.12(9)
C11 Ti C1 C2 137.42(8)
C9 Ti C1 C2 76.73(7)
C12 Ti C1 C2 138.13(7)
C8 Ti C1 C2 106.97(7)
C2 Ti C1 C7 139.80(10)
C3 Ti C1 C7 118.85(8)
C4 Ti C1 C7 88.60(8)
C6 Ti C1 C7 21.18(7)
C5 Ti C1 C7 51.32(8)
C10 Ti C1 C7 -140.08(8)
C11 Ti C1 C7 -82.78(9)
C9 Ti C1 C7 -143.47(7)
C12 Ti C1 C7 -82.07(7)
C8 Ti C1 C7 -113.23(7)
C2 Ti C1 Si -109.43(10)
C7 Ti C1 Si 110.77(10)
C3 Ti C1 Si -130.39(8)
C4 Ti C1 Si -160.63(7)
C6 Ti C1 Si 131.95(8)
C5 Ti C1 Si 162.09(7)
C10 Ti C1 Si -29.31(11)
C11 Ti C1 Si 27.98(11)
C9 Ti C1 Si -32.70(7)
C12 Ti C1 Si 28.70(7)
C8 Ti C1 Si -2.46(6)
C7 C1 C2 C3 -5.6(2)
Si C1 C2 C3 152.90(12)
Ti C1 C2 C3 43.51(13)
C7 C1 C2 Ti -49.14(11)
Si C1 C2 Ti 109.39(7)
C1 Ti C2 C3 -146.19(11)
C7 Ti C2 C3 -121.14(9)
C4 Ti C2 C3 -21.35(8)
C6 Ti C2 C3 -89.38(8)
C5 Ti C2 C3 -52.11(8)
C10 Ti C2 C3 81.28(9)
C11 Ti C2 C3 111.25(12)
C9 Ti C2 C3 103.97(8)
C12 Ti C2 C3 156.67(7)
C8 Ti C2 C3 139.61(8)
C7 Ti C2 C1 25.05(7)
C3 Ti C2 C1 146.19(11)
C4 Ti C2 C1 124.84(8)
C6 Ti C2 C1 56.81(7)
C5 Ti C2 C1 94.08(7)
C10 Ti C2 C1 -132.53(7)
C11 Ti C2 C1 -102.56(12)
C9 Ti C2 C1 -109.85(7)
C12 Ti C2 C1 -57.15(9)
C8 Ti C2 C1 -74.20(7)
C1 C2 C3 C4 0.9(2)
Ti C2 C3 C4 43.74(13)
C1 C2 C3 Ti -42.83(12)
C1 Ti C3 C4 -124.06(9)
C2 Ti C3 C4 -145.36(12)
C7 Ti C3 C4 -91.01(8)
C6 Ti C3 C4 -53.28(8)
C5 Ti C3 C4 -22.27(8)
C10 Ti C3 C4 97.13(8)
C11 Ti C3 C4 79.79(11)
C9 Ti C3 C4 133.28(8)
C12 Ti C3 C4 153.81(12)
C8 Ti C3 C4 163.55(7)
C1 Ti C3 C2 21.29(7)
C7 Ti C3 C2 54.35(8)
C4 Ti C3 C2 145.36(12)
C6 Ti C3 C2 92.07(8)
C5 Ti C3 C2 123.08(9)
C10 Ti C3 C2 -117.51(8)
C11 Ti C3 C2 -134.85(9)
C9 Ti C3 C2 -81.36(8)
C12 Ti C3 C2 -60.84(16)
C8 Ti C3 C2 -51.10(9)
C2 C3 C4 C5 2.5(2)
Ti C3 C4 C5 45.79(13)
C2 C3 C4 Ti -43.25(13)
C1 Ti C4 C5 -91.39(8)
C2 Ti C4 C5 -122.21(8)
C7 Ti C4 C5 -52.89(8)
C3 Ti C4 C5 -143.80(11)
C6 Ti C4 C5 -22.21(7)
C10 Ti C4 C5 118.86(8)
C11 Ti C4 C5 81.76(9)
C9 Ti C4 C5 156.16(7)
C12 Ti C4 C5 62.13(16)
C8 Ti C4 C5 177.13(11)
C1 Ti C4 C3 52.41(8)
C2 Ti C4 C3 21.59(8)
C7 Ti C4 C3 90.91(8)
C6 Ti C4 C3 121.59(9)
C5 Ti C4 C3 143.80(11)
C10 Ti C4 C3 -97.34(8)
C11 Ti C4 C3 -134.44(8)
C9 Ti C4 C3 -60.04(9)
C12 Ti C4 C3 -154.07(12)
C8 Ti C4 C3 -39.07(16)
C3 C4 C5 C6 -0.3(2)
Ti C4 C5 C6 45.31(13)
C3 C4 C5 Ti -45.62(13)
C1 Ti C5 C4 91.77(8)
C2 Ti C5 C4 53.28(8)
C7 Ti C5 C4 122.65(8)
C3 Ti C5 C4 22.36(7)
C6 Ti C5 C4 144.00(11)
C10 Ti C5 C4 -79.66(9)
C11 Ti C5 C4 -118.67(8)
C9 Ti C5 C4 -52.35(14)
C12 Ti C5 C4 -155.84(7)
C8 Ti C5 C4 -176.00(15)
C1 Ti C5 C6 -52.23(8)
C2 Ti C5 C6 -90.73(8)
C7 Ti C5 C6 -21.35(7)
C3 Ti C5 C6 -121.65(8)
C4 Ti C5 C6 -144.00(11)
C10 Ti C5 C6 136.33(8)
C11 Ti C5 C6 97.32(8)
C9 Ti C5 C6 163.65(10)
C12 Ti C5 C6 60.15(9)
C8 Ti C5 C6 40.0(2)
C4 C5 C6 C7 -2.6(2)
Ti C5 C6 C7 42.69(13)
C4 C5 C6 Ti -45.28(13)
C1 Ti C6 C5 124.17(8)
C2 Ti C6 C5 91.04(8)
C7 Ti C6 C5 145.73(12)
C3 Ti C6 C5 53.25(8)
C4 Ti C6 C5 22.16(8)
C10 Ti C6 C5 -75.68(11)
C11 Ti C6 C5 -98.84(8)
C9 Ti C6 C5 -152.60(17)
C12 Ti C6 C5 -136.32(8)
C8 Ti C6 C5 -167.09(7)
C1 Ti C6 C7 -21.56(7)
C2 Ti C6 C7 -54.69(8)
C3 Ti C6 C7 -92.48(8)
C4 Ti C6 C7 -123.57(8)
C5 Ti C6 C7 -145.73(12)
C10 Ti C6 C7 138.58(8)
C11 Ti C6 C7 115.43(8)
C9 Ti C6 C7 61.7(2)
C12 Ti C6 C7 77.95(8)
C8 Ti C6 C7 47.18(10)
C5 C6 C7 C1 0.1(2)
Ti C6 C7 C1 43.30(12)
C5 C6 C7 Ti -43.23(13)
C2 C1 C7 C6 5.0(2)
Si C1 C7 C6 -153.30(11)
Ti C1 C7 C6 -44.11(12)
C2 C1 C7 Ti 49.11(11)
Si C1 C7 Ti -109.20(7)
C1 Ti C7 C6 145.76(11)
C2 Ti C7 C6 120.71(8)
C3 Ti C7 C6 89.05(8)
C4 Ti C7 C6 51.70(8)
C5 Ti C7 C6 21.10(8)
C10 Ti C7 C6 -109.48(12)
C11 Ti C7 C6 -84.47(9)
C9 Ti C7 C6 -161.79(8)
C12 Ti C7 C6 -109.52(8)
C8 Ti C7 C6 -145.14(8)
C2 Ti C7 C1 -25.05(7)
C3 Ti C7 C1 -56.71(7)
C4 Ti C7 C1 -94.06(7)
C6 Ti C7 C1 -145.76(11)
C5 Ti C7 C1 -124.66(8)
C10 Ti C7 C1 104.75(12)
C11 Ti C7 C1 129.77(7)
C9 Ti C7 C1 52.44(9)
C12 Ti C7 C1 104.72(7)
C8 Ti C7 C1 69.09(7)
C1 Ti C8 C12 120.25(7)
C2 Ti C8 C12 157.11(7)
C7 Ti C8 C12 84.64(8)
C3 Ti C8 C12 -174.16(7)
C4 Ti C8 C12 -146.61(12)
C6 Ti C8 C12 57.43(9)
C5 Ti C8 C12 26.9(2)
C10 Ti C8 C12 -78.98(8)
C11 Ti C8 C12 -37.27(7)
C9 Ti C8 C12 -116.23(10)
C1 Ti C8 C9 -123.52(8)
C2 Ti C8 C9 -86.66(8)
C7 Ti C8 C9 -159.13(8)
C3 Ti C8 C9 -57.93(9)
C4 Ti C8 C9 -30.38(16)
C6 Ti C8 C9 173.66(7)
C5 Ti C8 C9 143.10(16)
C10 Ti C8 C9 37.25(7)
C11 Ti C8 C9 78.96(8)
C12 Ti C8 C9 116.23(10)
C1 Ti C8 C13 -0.97(10)
C2 Ti C8 C13 35.89(10)
C7 Ti C8 C13 -36.59(10)
C3 Ti C8 C13 64.62(11)
C4 Ti C8 C13 92.17(15)
C6 Ti C8 C13 -63.79(11)
C5 Ti C8 C13 -94.35(19)
C10 Ti C8 C13 159.80(11)
C11 Ti C8 C13 -158.49(11)
C9 Ti C8 C13 122.55(13)
C12 Ti C8 C13 -121.22(12)
C12 C8 C9 C10 0.03(14)
C13 C8 C9 C10 -175.86(11)
Ti C8 C9 C10 -63.19(8)
C12 C8 C9 C14 -179.00(12)
C13 C8 C9 C14 5.1(2)
Ti C8 C9 C14 117.79(13)
C12 C8 C9 Ti 63.22(8)
C13 C8 C9 Ti -112.68(12)
C1 Ti C9 C10 176.35(7)
C2 Ti C9 C10 -146.29(8)
C7 Ti C9 C10 145.59(8)
C3 Ti C9 C10 -108.91(8)
C4 Ti C9 C10 -76.48(9)
C6 Ti C9 C10 97.5(2)
C5 Ti C9 C10 -40.95(15)
C11 Ti C9 C10 37.52(7)
C12 Ti C9 C10 79.30(8)
C8 Ti C9 C10 116.71(11)
C1 Ti C9 C8 59.64(8)
C2 Ti C9 C8 97.01(8)
C7 Ti C9 C8 28.88(10)
C3 Ti C9 C8 134.39(7)
C4 Ti C9 C8 166.81(7)
C6 Ti C9 C8 -19.2(2)
C5 Ti C9 C8 -157.66(11)
C10 Ti C9 C8 -116.71(11)
C11 Ti C9 C8 -79.19(8)
C12 Ti C9 C8 -37.40(7)
C1 Ti C9 C14 -63.00(13)
C2 Ti C9 C14 -25.64(13)
C7 Ti C9 C14 -93.77(13)
C3 Ti C9 C14 11.74(13)
C4 Ti C9 C14 44.17(14)
C6 Ti C9 C14 -141.83(17)
C5 Ti C9 C14 79.70(17)
C10 Ti C9 C14 120.65(15)
C11 Ti C9 C14 158.17(14)
C12 Ti C9 C14 -160.05(14)
C8 Ti C9 C14 -122.64(15)
C8 C9 C10 C11 -0.13(14)
C14 C9 C10 C11 178.91(12)
Ti C9 C10 C11 -64.08(9)
C8 C9 C10 C15 -179.18(12)
C14 C9 C10 C15 -0.1(2)
Ti C9 C10 C15 116.87(13)
C8 C9 C10 Ti 63.95(8)
C14 C9 C10 Ti -117.01(13)
C1 Ti C10 C11 110.51(9)
C2 Ti C10 C11 157.33(7)
C7 Ti C10 C11 37.41(15)
C3 Ti C10 C11 -162.40(8)
C4 Ti C10 C11 -122.49(8)
C6 Ti C10 C11 -38.51(12)
C5 Ti C10 C11 -83.15(9)
C9 Ti C10 C11 116.12(11)
C12 Ti C10 C11 37.45(7)
C8 Ti C10 C11 79.00(8)
C1 Ti C10 C9 -5.61(11)
C2 Ti C10 C9 41.21(9)
C7 Ti C10 C9 -78.71(14)
C3 Ti C10 C9 81.48(8)
C4 Ti C10 C9 121.40(8)
C6 Ti C10 C9 -154.63(8)
C5 Ti C10 C9 160.73(7)
C11 Ti C10 C9 -116.12(11)
C12 Ti C10 C9 -78.67(8)
C8 Ti C10 C9 -37.12(7)
C1 Ti C10 C15 -127.61(12)
C2 Ti C10 C15 -80.80(13)
C7 Ti C10 C15 159.28(12)
C3 Ti C10 C15 -40.53(14)
C4 Ti C10 C15 -0.61(14)
C6 Ti C10 C15 83.36(14)
C5 Ti C10 C15 38.73(14)
C11 Ti C10 C15 121.87(16)
C9 Ti C10 C15 -122.01(15)
C12 Ti C10 C15 159.33(14)
C8 Ti C10 C15 -159.13(14)
C9 C10 C11 C12 0.19(14)
C15 C10 C11 C12 179.23(12)
Ti C10 C11 C12 -64.18(8)
C9 C10 C11 C16 -177.52(12)
C15 C10 C11 C16 1.5(2)
Ti C10 C11 C16 118.12(13)
C9 C10 C11 Ti 64.36(9)
C15 C10 C11 Ti -116.59(13)
C1 Ti C11 C10 -115.06(9)
C2 Ti C11 C10 -45.97(14)
C7 Ti C11 C10 -162.42(7)
C3 Ti C11 C10 28.56(12)
C4 Ti C11 C10 75.48(9)
C6 Ti C11 C10 156.40(8)
C5 Ti C11 C10 115.93(8)
C9 Ti C11 C10 -37.53(8)
C12 Ti C11 C10 -116.25(11)
C8 Ti C11 C10 -79.12(8)
C1 Ti C11 C12 1.19(11)
C2 Ti C11 C12 70.27(13)
C7 Ti C11 C12 -46.17(9)
C3 Ti C11 C12 144.81(9)
C4 Ti C11 C12 -168.27(7)
C6 Ti C11 C12 -87.35(8)
C5 Ti C11 C12 -127.82(8)
C10 Ti C11 C12 116.25(11)
C9 Ti C11 C12 78.72(8)
C8 Ti C11 C12 37.12(7)
C1 Ti C11 C16 122.89(12)
C2 Ti C11 C16 -168.02(11)
C7 Ti C11 C16 75.54(13)
C3 Ti C11 C16 -93.49(14)
C4 Ti C11 C16 -46.57(14)
C6 Ti C11 C16 34.35(13)
C5 Ti C11 C16 -6.11(13)
C10 Ti C11 C16 -122.05(15)
C9 Ti C11 C16 -159.58(13)
C12 Ti C11 C16 121.70(15)
C8 Ti C11 C16 158.83(13)
C10 C11 C12 C8 -0.17(14)
C16 C11 C12 C8 177.56(12)
Ti C11 C12 C8 -63.94(8)
C10 C11 C12 C17 -177.62(11)
C16 C11 C12 C17 0.1(2)
Ti C11 C12 C17 118.61(12)
C10 C11 C12 Ti 63.77(9)
C16 C11 C12 Ti -118.51(13)
C9 C8 C12 C11 0.08(14)
C13 C8 C12 C11 176.04(11)
Ti C8 C12 C11 63.25(8)
C9 C8 C12 C17 177.53(11)
C13 C8 C12 C17 -6.5(2)
Ti C8 C12 C17 -119.30(12)
C9 C8 C12 Ti -63.16(8)
C13 C8 C12 Ti 112.79(12)
C1 Ti C12 C11 -179.20(7)
C2 Ti C12 C11 -146.66(8)
C7 Ti C12 C11 142.53(7)
C3 Ti C12 C11 -102.78(14)
C4 Ti C12 C11 28.02(17)
C6 Ti C12 C11 105.56(8)
C5 Ti C12 C11 72.38(9)
C10 Ti C12 C11 -37.45(7)
C9 Ti C12 C11 -79.24(8)
C8 Ti C12 C11 -116.67(10)
C1 Ti C12 C8 -62.53(8)
C2 Ti C12 C8 -29.99(9)
C7 Ti C12 C8 -100.79(7)
C3 Ti C12 C8 13.89(17)
C4 Ti C12 C8 144.69(13)
C6 Ti C12 C8 -137.76(7)
C5 Ti C12 C8 -170.94(7)
C10 Ti C12 C8 79.22(8)
C11 Ti C12 C8 116.67(10)
C9 Ti C12 C8 37.43(7)
C1 Ti C12 C17 59.49(11)
C2 Ti C12 C17 92.03(12)
C7 Ti C12 C17 21.23(11)
C3 Ti C12 C17 135.91(14)
C4 Ti C12 C17 -93.29(17)
C6 Ti C12 C17 -15.74(12)
C5 Ti C12 C17 -48.92(13)
C10 Ti C12 C17 -158.75(12)
C11 Ti C12 C17 -121.30(14)
C9 Ti C12 C17 159.45(13)
C8 Ti C12 C17 122.02(14)
C12 C8 C13 Si -83.37(14)
C9 C8 C13 Si 91.80(13)
Ti C8 C13 Si 3.96(13)
C18 Si C13 C8 115.70(10)
C19 Si C13 C8 -125.22(10)
C1 Si C13 C8 -5.37(11)
